data_1521400
loop_
_publ_author_name
'Kim, J.S.'
'Cheon, C.I.'
'Park, T.-R.'
'Shim, H.-S.'

_publ_section_title
;
 Dielectric properties and crystal structure of Ba6-3x (Nd, M)8+2x Ti18
 O54 (M = La, Bi, y) microwave ceramics
;
_journal_name_full 'Journal of Materials Science'
_journal_page_first 1487
_journal_page_last 1494
_journal_volume 35
_journal_year 2000
_chemical_formula_sum 'Ba0.998 La2.235 O13.5 Ti4.5'
_chemical_name_systematic 'Ba0.998 La2.235 Ti4.5 O13.5'
_space_group_IT_number 62
_symmetry_space_group_name_Hall '-P 2c 2n'
_symmetry_space_group_name_H-M 'P n a m'
_cell_angle_alpha 90
_cell_angle_beta 90
_cell_angle_gamma 90
_cell_formula_units_Z 8
_cell_length_a 22.41229
_cell_length_b 12.2777
_cell_length_c 7.7526
_cell_volume 2133.294
_citation_journal_id_ASTM JMTSAS
_cod_data_source_file Kim_JMTSAS_2000_1579.cif
_cod_data_source_block Ba0.998La2.235O13.5Ti4.5
_cod_original_sg_symbol_Hall '-P 2ac 2n (-x,z,y)'
_cod_database_code 1521400

loop_
_symmetry_equiv_pos_as_xyz
x,y,z
-x+1/2,y+1/2,-z
x+1/2,-y+1/2,-z+1/2
-x,-y,z+1/2
-x,-y,-z
x-1/2,-y-1/2,z
-x-1/2,y-1/2,z-1/2
x,y,-z-1/2

loop_
_atom_site_label
_atom_site_type_symbol
_atom_site_fract_x
_atom_site_fract_y
_atom_site_fract_z
_atom_site_occupancy
_atom_site_U_iso_or_equiv
O3 O-2 0.1943 0.4199 0.0038 1 0.0
La5 La+3 0.6192 0.5907 0.25 0.924 0.0
Ba2 Ba+2 0.8042 0.4086 0.75 0.97 0.0
Ti1 Ti+4 0.5 0.5 0 1 0.0
Ti3 Ti+4 0.1105 0.3976 0.0039 1 0.0
O1 O-2 0.1656 0.1035 0.25 1 0.0
La2 La+3 0.4538 0.7008 0.25 0.906 0.0
La3 La+3 0.498 0.0009 0.25 0.884 0.0
O10 O-2 0.1172 0.2432 0.0099 1 0.0
O16 O-2 0.3118 0.4656 0.0074 1 0.0
Ti5 Ti+4 0.262 0.3367 0.0142 1 0.0
O18 O-2 0.1031 0.3859 0.75 1 0.0
O5 O-2 0.2748 0.32 0.25 1 0.0
O15 O-2 0.4052 0.0508 0.0325 1 0.0
O7 O-2 0.0209 0.3646 -0.0025 1 0.0
O2 O-2 0.1452 0.0944 0.75 1 0.0
O14 O-2 0.4728 0.347 -0.0314 1 0.0
O4 O-2 0.2395 0.1839 -0.0181 1 0.0
O11 O-2 0.486 0.4885 0.25 1 0.0
O8 O-2 0.4479 0.2182 0.25 1 0.0
O17 O-2 0.1006 0.4135 0.25 1 0.0
Ti2 Ti+4 0.4349 0.1984 -0.007 1 0.0
Ba1 Ba+2 0.3106 0.0944 0.25 1.026 0.0
La4 La+3 0.38 0.4028 0.25 0.906 0.0
Ti4 Ti+4 0.1646 0.1138 0.0116 1 0.0
La1 La+3 0.054 0.2058 0.25 0.85 0.0
O12 O-2 0.0787 0.0469 0.0316 1 0.0
O6 O-2 0.2733 0.3297 0.75 1 0.0
O13 O-2 0.3602 0.2628 -0.0068 1 0.0
O9 O-2 0.439 0.1864 0.75 1 0.0
